data_2236008
loop_
_publ_author_name
'Morrison, Shaunna M.'
'Downs, Robert T.'
'Domanik, Kenneth J.'
'Yang, Hexiong'
'Doell, Donald'

_publ_section_title
;
 Nioboaeschynite-(Ce), Ce(NbTi)O~6~
;
_journal_coeditor_code WM2645
_journal_issue 8
_journal_name_full 'Acta Crystallographica Section E'
_journal_page_first i64
_journal_page_last i65
_journal_paper_doi 10.1107/S1600536812031765
_journal_volume 68
_journal_year 2012
_chemical_formula_iupac 'Ca0.25 Ce0.79 (Nb1.14 Ti0.86) O6'
_chemical_formula_sum 'Ca0.25 Ce0.79 Nb1.14 O6 Ti0.86'
_chemical_formula_weight 363.83
_chemical_name_common Nioboaeschynite-(Ce)
_chemical_name_systematic
;
calcium cerium(III) niobium(V) titanium(IV) hexaoxide
;
_space_group_IT_number 62
_symmetry_cell_setting orthorhombic
_symmetry_space_group_name_Hall '-P 2ac 2n'
_symmetry_space_group_name_H-M 'P n m a'
_atom_sites_solution_primary direct
_atom_sites_solution_secondary difmap
_audit_creation_method SHELXL-97
_cell_angle_alpha 90.00
_cell_angle_beta 90.00
_cell_angle_gamma 90.00
_cell_formula_units_Z 4
_cell_length_a 11.0563(15)
_cell_length_b 7.5600(10)
_cell_length_c 5.3637(7)
_cell_measurement_reflns_used 1243
_cell_measurement_temperature 293(2)
_cell_measurement_theta_max 32.6
_cell_measurement_theta_min 4.55
_cell_volume 448.33(10)
_computing_cell_refinement 'SAINT (Bruker, 2004)'
_computing_data_collection 'APEX2 (Bruker, 2004)'
_computing_data_reduction 'SAINT (Bruker, 2004)'
_computing_molecular_graphics 'XtalDraw (Downs & Hall-Wallace, 2003)'
_computing_publication_material 'publCIF (Westrip, 2010)'
_computing_structure_refinement 'SHELXL97 (Sheldrick, 2008)'
_computing_structure_solution 'SHELXS97 (Sheldrick, 2008)'
_diffrn_ambient_temperature 293(2)
_diffrn_measured_fraction_theta_full 0.994
_diffrn_measured_fraction_theta_max 0.994
_diffrn_measurement_device_type 'Bruker APEXII CCD area-detector'
_diffrn_measurement_method '\f and \w scan'
_diffrn_radiation_monochromator graphite
_diffrn_radiation_source 'fine-focus sealed tube'
_diffrn_radiation_type MoK\a
_diffrn_radiation_wavelength 0.71073
_diffrn_reflns_av_R_equivalents 0.0259
_diffrn_reflns_av_sigmaI/netI 0.0228
_diffrn_reflns_limit_h_max 16
_diffrn_reflns_limit_h_min -15
_diffrn_reflns_limit_k_max 4
_diffrn_reflns_limit_k_min -11
_diffrn_reflns_limit_l_max 8
_diffrn_reflns_limit_l_min -8
_diffrn_reflns_number 3666
_diffrn_reflns_theta_full 32.81
_diffrn_reflns_theta_max 32.81
_diffrn_reflns_theta_min 4.22
_diffrn_standards_number 0
_exptl_absorpt_coefficient_mu 12.055
_exptl_absorpt_correction_T_max 0.5840
_exptl_absorpt_correction_T_min 0.5316
_exptl_absorpt_correction_type multi-scan
_exptl_absorpt_process_details '(SADABS; Sheldrick, 2005)'
_exptl_crystal_colour 'Metallic Gray'
_exptl_crystal_density_diffrn 5.315
_exptl_crystal_density_method 'not measured'
_exptl_crystal_description Tabular
_exptl_crystal_F_000 650
_exptl_crystal_size_max 0.06
_exptl_crystal_size_mid 0.06
_exptl_crystal_size_min 0.05
_refine_diff_density_max 2.068
_refine_diff_density_min -0.799
_refine_ls_extinction_method none
_refine_ls_goodness_of_fit_ref 1.085
_refine_ls_matrix_type full
_refine_ls_number_parameters 55
_refine_ls_number_reflns 883
_refine_ls_number_restraints 2
_refine_ls_restrained_S_all 1.084
_refine_ls_R_factor_all 0.0325
_refine_ls_R_factor_gt 0.0234
_refine_ls_shift/su_max 0.001
_refine_ls_shift/su_mean 0.000
_refine_ls_structure_factor_coef Fsqd
_refine_ls_weighting_details 'calc w=1/[\s^2^(Fo^2^)+(0.0239P)^2^+1.5250P] where P=(Fo^2^+2Fc^2^)/3'
_refine_ls_weighting_scheme calc
_refine_ls_wR_factor_gt 0.0519
_refine_ls_wR_factor_ref 0.0554
_reflns_number_gt 737
_reflns_number_total 883
_reflns_threshold_expression I>2\s(I)
_cod_data_source_file wm2645.cif
_cod_data_source_block I
_cod_database_code 2236008
_cod_database_fobs_code 2236008

loop_
_symmetry_equiv_pos_as_xyz
'x, y, z'
'-x+1/2, -y, z+1/2'
'-x, y+1/2, -z'
'x+1/2, -y+1/2, -z+1/2'
'-x, -y, -z'
'x-1/2, y, -z-1/2'
'x, -y-1/2, z'
'-x-1/2, y-1/2, z-1/2'

loop_
_atom_site_type_symbol
_atom_site_label
_atom_site_fract_x
_atom_site_fract_y
_atom_site_fract_z
_atom_site_U_iso_or_equiv
_atom_site_adp_type
_atom_site_calc_flag
_atom_site_refinement_flags
_atom_site_occupancy
_atom_site_symmetry_multiplicity
Ce CeA 0.45727(9) 0.2500 0.03835(14) 0.00893(11) Uani d SP 0.75000(10) 2
Ca CaA' 0.4338(9) 0.2500 0.050(2) 0.018(3) Uiso d SP 0.25000(10) 2
Nb NbB 0.35726(3) 0.50690(5) 0.53830(8) 0.01227(11) Uani d P 0.57000(10) 1
Ti TiB 0.35726(3) 0.50690(5) 0.53830(8) 0.01227(11) Uani d P 0.43000(10) 1
O O1 0.2875(2) 0.4417(3) 0.8720(5) 0.0126(5) Uani d . 1 1
O O2 0.5259(2) 0.4615(3) 0.7310(4) 0.0105(4) Uani d . 1 1
O O3 0.6221(3) 0.2500 0.3389(7) 0.0124(7) Uani d S 1 2
O O4 0.3560(3) 0.2500 0.4526(7) 0.0123(6) Uani d S 1 2
Ce CeC 0.1586(16) 0.2500 0.578(3) 0.063(6) Uiso d SP 0.038(2) 2

loop_
_atom_site_aniso_label
_atom_site_aniso_U_11
_atom_site_aniso_U_22
_atom_site_aniso_U_33
_atom_site_aniso_U_12
_atom_site_aniso_U_13
_atom_site_aniso_U_23
CeA 0.0122(3) 0.0059(2) 0.0087(2) 0.000 0.0005(2) 0.000
NbB 0.01110(19) 0.01448(19) 0.01123(19) 0.00121(13) -0.00065(13) 0.00082(14)
TiB 0.01110(19) 0.01448(19) 0.01123(19) 0.00121(13) -0.00065(13) 0.00082(14)
O1 0.0133(11) 0.0109(10) 0.0137(12) 0.0014(9) 0.0041(9) 0.0014(10)
O2 0.0127(10) 0.0096(10) 0.0091(11) -0.0004(8) 0.0016(8) 0.0005(9)
O3 0.0114(15) 0.0062(14) 0.0195(19) 0.000 0.0016(13) 0.000
O4 0.0123(15) 0.0066(14) 0.0179(18) 0.000 0.0016(13) 0.000

loop_
_atom_type_symbol
_atom_type_description
_atom_type_scat_dispersion_real
_atom_type_scat_dispersion_imag
_atom_type_scat_source
O O 0.0106 0.0060 'International Tables Vol C Tables 4.2.6.8 and 6.1.1.4'
Nb Nb -2.0727 0.6215 'International Tables Vol C Tables 4.2.6.8 and 6.1.1.4'
Ti Ti 0.2776 0.4457 'International Tables Vol C Tables 4.2.6.8 and 6.1.1.4'
Ce Ce -0.2486 2.6331 'International Tables Vol C Tables 4.2.6.8 and 6.1.1.4'
Ca Ca 0.2262 0.3064 'International Tables Vol C Tables 4.2.6.8 and 6.1.1.4'

loop_
_geom_angle_atom_site_label_1
_geom_angle_atom_site_label_2
_geom_angle_atom_site_label_3
_geom_angle_site_symmetry_1
_geom_angle_site_symmetry_3
_geom_angle
O1 NbB O2 2_564 5_666 100.81(11)
O1 NbB O3 2_564 5_666 93.71(13)
O2 NbB O3 5_666 5_666 93.23(13)
O1 NbB O4 2_564 . 94.95(13)
O2 NbB O4 5_666 . 87.34(13)
O3 NbB O4 5_666 . 171.06(15)
O1 NbB O1 2_564 . 98.46(6)
O2 NbB O1 5_666 . 160.48(10)
O3 NbB O1 5_666 . 88.61(13)
O4 NbB O1 . . 87.91(13)
O1 NbB O2 2_564 . 177.17(10)
O2 NbB O2 5_666 . 78.59(11)
O3 NbB O2 5_666 . 83.57(12)
O4 NbB O2 . . 87.80(12)
O1 NbB O2 . . 82.32(10)

loop_
_geom_bond_atom_site_label_1
_geom_bond_atom_site_label_2
_geom_bond_site_symmetry_2
_geom_bond_distance
CeA O2 7_564 2.418(2)
CeA O2 1_554 2.418(2)
CeA O3 . 2.433(4)
CeA O4 . 2.488(4)
CeA O2 5_666 2.515(2)
CeA O2 3_646 2.515(2)
CeA O1 7_564 2.534(3)
CeA O1 1_554 2.534(3)
CaA' O4 . 2.327(12)
CaA' O1 7_564 2.372(9)
CaA' O1 1_554 2.372(9)
CaA' O2 5_666 2.519(6)
CaA' O2 3_646 2.519(6)
CaA' O2 7_564 2.551(9)
CaA' O2 1_554 2.551(9)
CaA' O3 . 2.596(12)
NbB O1 2_564 1.873(2)
NbB O2 5_666 1.953(2)
NbB O3 5_666 1.9655(14)
NbB O4 . 1.9959(10)
NbB O1 . 2.011(3)
NbB O2 . 2.159(2)
CeC O3 6_556 2.270(19)
CeC 04 . 2.282(18)
CeC O2 4_456 2.401(13)
CeC O2 6_557 2.401(13)
CeC 01 . 2.573(16)
CeC O1 7_565 2.573(15)
CeC O1 8_655 2.647(9)
CeC O1 2_564 2.647(9)
